data_4064813
loop_
_publ_author_name
'Ate\,sin, T\"ulay A.'
'Kundu, Sabuj'
'Skugrud, Karlyn'
'Lai, Katherine A.'
'Swartz, Brett D.'
'Li, Ting'
'Brennessel, William W.'
'Jones, William D.'

_publ_section_title
;
 Predicting Selectivity in Oxidative Addition of C--S Bonds of Substituted
 Thiophenes to a Platinum(0) Fragment: An Experimental and Theoretical
 Study
;
_journal_issue 17
_journal_name_full Organometallics
_journal_page_first 4578
_journal_paper_doi 10.1021/om200352d
_journal_volume 30
_journal_year 2011
_chemical_formula_moiety 'C19 H35 N P2 Pt S'
_chemical_formula_sum 'C19 H35 N P2 Pt S'
_chemical_formula_weight 566.57
_chemical_name_common Pt(dippe)(CH=CCN-CH=CH-S)
_chemical_name_systematic
; 
 ? 
;
_space_group_IT_number 14
_symmetry_cell_setting monoclinic
_symmetry_space_group_name_Hall '-P 2ybc'
_symmetry_space_group_name_H-M 'P 1 21/c 1'
_atom_sites_solution_hydrogens geom
_atom_sites_solution_primary direct
_atom_sites_solution_secondary difmap
_audit_creation_method SHELXL-97
_cell_angle_alpha 90.00
_cell_angle_beta 110.230(3)
_cell_angle_gamma 90.00
_cell_formula_units_Z 12
_cell_length_a 18.243(4)
_cell_length_b 28.240(5)
_cell_length_c 13.922(3)
_cell_measurement_reflns_used 3998
_cell_measurement_temperature 100.0(1)
_cell_measurement_theta_max 24.81
_cell_measurement_theta_min 2.15
_cell_volume 6730(2)
_computing_cell_refinement 'SAINT (Bruker, 2007)'
_computing_data_collection 'APEX2 (Bruker, 2008)'
_computing_data_reduction 'SAINT (Bruker, 2007)'
_computing_molecular_graphics 'SHELXTL (Sheldrick, 2008)'
_computing_publication_material 'SHELXTL (Sheldrick, 2008)'
_computing_structure_refinement 'SHELXL-97 (Sheldrick, 2008)'
_computing_structure_solution 'SIR97 (Altomare et al., 1999)'
_diffrn_ambient_temperature 100.0(1)
_diffrn_measured_fraction_theta_full 0.999
_diffrn_measured_fraction_theta_max 0.999
_diffrn_measurement_device_type 'Bruker SMART APEX II CCD Platform'
_diffrn_measurement_method 'area detector, \w scans per \f'
_diffrn_radiation_monochromator graphite
_diffrn_radiation_source 'fine-focus sealed tube'
_diffrn_radiation_type MoK\a
_diffrn_radiation_wavelength 0.71073
_diffrn_reflns_av_R_equivalents 0.1418
_diffrn_reflns_av_sigmaI/netI 0.1178
_diffrn_reflns_limit_h_max 21
_diffrn_reflns_limit_h_min -21
_diffrn_reflns_limit_k_max 33
_diffrn_reflns_limit_k_min -33
_diffrn_reflns_limit_l_max 16
_diffrn_reflns_limit_l_min -16
_diffrn_reflns_number 53616
_diffrn_reflns_theta_full 25.03
_diffrn_reflns_theta_max 25.03
_diffrn_reflns_theta_min 1.72
_exptl_absorpt_coefficient_mu 6.493
_exptl_absorpt_correction_T_max 0.7812
_exptl_absorpt_correction_T_min 0.4231
_exptl_absorpt_correction_type multi-scan
_exptl_absorpt_process_details 'SADABS (Sheldrick, 2008)'
_exptl_crystal_colour 'light yellow'
_exptl_crystal_density_diffrn 1.678
_exptl_crystal_density_method 'not measured'
_exptl_crystal_description block
_exptl_crystal_F_000 3360
_exptl_crystal_size_max 0.16
_exptl_crystal_size_mid 0.12
_exptl_crystal_size_min 0.04
_refine_diff_density_max 3.614
_refine_diff_density_min -1.984
_refine_diff_density_rms 0.240
_refine_ls_extinction_method none
_refine_ls_goodness_of_fit_ref 1.042
_refine_ls_hydrogen_treatment constr
_refine_ls_matrix_type full
_refine_ls_number_parameters 673
_refine_ls_number_reflns 11879
_refine_ls_number_restraints 0
_refine_ls_restrained_S_all 1.042
_refine_ls_R_factor_all 0.1425
_refine_ls_R_factor_gt 0.0659
_refine_ls_shift/su_max 0.001
_refine_ls_shift/su_mean 0.000
_refine_ls_structure_factor_coef Fsqd
_refine_ls_weighting_details 'calc w=1/[\s^2^(Fo^2^)+(0.0678P)^2^+58.4268P] where P=(Fo^2^+2Fc^2^)/3'
_refine_ls_weighting_scheme calc
_refine_ls_wR_factor_gt 0.1380
_refine_ls_wR_factor_ref 0.1754
_reflns_number_gt 6749
_reflns_number_total 11879
_reflns_threshold_expression >2sigma(I)
_cod_data_source_file om200352d_si_002.cif
_cod_data_source_block jonbds35_2A
_cod_database_code 4064813

loop_
_symmetry_equiv_pos_as_xyz
'x, y, z'
'-x, y+1/2, -z+1/2'
'-x, -y, -z'
'x, -y-1/2, z-1/2'

loop_
_atom_site_label
_atom_site_type_symbol
_atom_site_fract_x
_atom_site_fract_y
_atom_site_fract_z
_atom_site_U_iso_or_equiv
_atom_site_adp_type
_atom_site_occupancy
_atom_site_symmetry_multiplicity
_atom_site_calc_flag
_atom_site_refinement_flags
Pt1 Pt 0.79272(4) 0.19593(2) 0.18474(5) 0.03326(18) Uani 1 1 d .
P1 P 0.8944(3) 0.21699(14) 0.3251(3) 0.0374(10) Uani 1 1 d .
P2 P 0.7153(3) 0.23608(13) 0.2573(3) 0.0343(10) Uani 1 1 d .
S1 S 0.6833(2) 0.17086(13) 0.0547(3) 0.0355(10) Uani 1 1 d .
C2 C 0.7067(12) 0.1384(5) -0.0347(14) 0.049(5) Uani 1 1 d .
H2A H 0.6638 0.1267 -0.0903 0.058 Uiso 1 1 calc R
C3 C 0.7787(12) 0.1271(5) -0.0365(14) 0.050(5) Uani 1 1 d .
H3A H 0.7806 0.1088 -0.0929 0.060 Uiso 1 1 calc R
C4 C 0.8536(9) 0.1406(5) 0.0405(13) 0.032(4) Uani 1 1 d .
C5 C 0.8665(9) 0.1661(5) 0.1224(12) 0.030(4) Uani 1 1 d .
H5A H 0.9203 0.1717 0.1596 0.036 Uiso 1 1 calc R
C6 C 0.8602(10) 0.2573(5) 0.4036(12) 0.039(4) Uani 1 1 d .
H6A H 0.8921 0.2524 0.4765 0.047 Uiso 1 1 calc R
H6B H 0.8681 0.2903 0.3855 0.047 Uiso 1 1 calc R
C7 C 0.7754(10) 0.2501(5) 0.3897(13) 0.045(5) Uani 1 1 d .
H7A H 0.7551 0.2793 0.4111 0.054 Uiso 1 1 calc R
H7B H 0.7709 0.2241 0.4349 0.054 Uiso 1 1 calc R
C8 C 0.9761(10) 0.2480(6) 0.3046(13) 0.044(4) Uani 1 1 d .
H8A H 1.0050 0.2240 0.2788 0.053 Uiso 1 1 calc R
C9 C 0.9486(11) 0.2851(6) 0.2243(17) 0.067(6) Uani 1 1 d .
H9A H 0.9885 0.2904 0.1930 0.100 Uiso 1 1 calc R
H9B H 0.9393 0.3146 0.2553 0.100 Uiso 1 1 calc R
H9C H 0.8999 0.2747 0.1718 0.100 Uiso 1 1 calc R
C10 C 1.0358(11) 0.2696(6) 0.4041(15) 0.059(5) Uani 1 1 d .
H10A H 1.0774 0.2858 0.3874 0.088 Uiso 1 1 calc R
H10B H 1.0585 0.2442 0.4534 0.088 Uiso 1 1 calc R
H10C H 1.0091 0.2923 0.4338 0.088 Uiso 1 1 calc R
C11 C 0.9414(11) 0.1680(6) 0.4134(14) 0.049(5) Uani 1 1 d .
H11A H 0.9859 0.1811 0.4718 0.059 Uiso 1 1 calc R
C12 C 0.8833(10) 0.1450(6) 0.4557(14) 0.050(5) Uani 1 1 d .
H12A H 0.9071 0.1169 0.4958 0.075 Uiso 1 1 calc R
H12B H 0.8363 0.1357 0.3989 0.075 Uiso 1 1 calc R
H12C H 0.8690 0.1677 0.4997 0.075 Uiso 1 1 calc R
C13 C 0.9725(10) 0.1299(6) 0.3602(14) 0.049(5) Uani 1 1 d .
H13A H 0.9974 0.1048 0.4092 0.073 Uiso 1 1 calc R
H13B H 1.0109 0.1439 0.3337 0.073 Uiso 1 1 calc R
H13C H 0.9292 0.1165 0.3034 0.073 Uiso 1 1 calc R
C14 C 0.6775(10) 0.2937(6) 0.1968(13) 0.045(4) Uani 1 1 d .
H14A H 0.6544 0.3105 0.2429 0.054 Uiso 1 1 calc R
C15 C 0.7426(10) 0.3249(5) 0.1875(14) 0.045(5) Uani 1 1 d .
H15A H 0.7216 0.3562 0.1621 0.068 Uiso 1 1 calc R
H15B H 0.7647 0.3104 0.1396 0.068 Uiso 1 1 calc R
H15C H 0.7836 0.3282 0.2548 0.068 Uiso 1 1 calc R
C16 C 0.6157(8) 0.2897(5) 0.0958(10) 0.028(3) Uani 1 1 d .
H16A H 0.5987 0.3214 0.0686 0.042 Uiso 1 1 calc R
H16B H 0.5712 0.2723 0.1025 0.042 Uiso 1 1 calc R
H16C H 0.6360 0.2727 0.0489 0.042 Uiso 1 1 calc R
C17 C 0.6305(9) 0.2045(5) 0.2677(12) 0.036(4) Uani 1 1 d .
H17A H 0.5981 0.1954 0.1962 0.043 Uiso 1 1 calc R
C18 C 0.6539(8) 0.1587(5) 0.3256(12) 0.032(4) Uani 1 1 d .
H18A H 0.6073 0.1394 0.3162 0.048 Uiso 1 1 calc R
H18B H 0.6799 0.1654 0.3986 0.048 Uiso 1 1 calc R
H18C H 0.6899 0.1414 0.2998 0.048 Uiso 1 1 calc R
C19 C 0.5772(9) 0.2348(6) 0.3073(13) 0.043(4) Uani 1 1 d .
H19A H 0.5302 0.2167 0.3025 0.064 Uiso 1 1 calc R
H19B H 0.5622 0.2636 0.2659 0.064 Uiso 1 1 calc R
H19C H 0.6051 0.2434 0.3789 0.064 Uiso 1 1 calc R
C20 C 0.9192(13) 0.1242(6) 0.0108(16) 0.056(5) Uani 1 1 d .
N1 N 0.9759(10) 0.1129(6) -0.0027(14) 0.068(5) Uani 1 1 d .
Pt2 Pt 0.63587(4) 0.56219(2) 0.44717(5) 0.03375(18) Uani 1 1 d .
P3 P 0.7250(3) 0.53215(14) 0.5912(3) 0.0351(10) Uani 1 1 d .
P4 P 0.6358(3) 0.62876(15) 0.5440(4) 0.0412(11) Uani 1 1 d .
S2 S 0.5420(3) 0.59737(14) 0.3113(3) 0.0423(11) Uani 1 1 d .
C22 C 0.5068(10) 0.5604(6) 0.2080(14) 0.049(5) Uani 1 1 d .
H22A H 0.4673 0.5730 0.1496 0.059 Uiso 1 1 calc R
C23 C 0.5290(10) 0.5150(6) 0.2001(14) 0.045(4) Uani 1 1 d .
H23A H 0.5021 0.4994 0.1374 0.054 Uiso 1 1 calc R
C24 C 0.5871(10) 0.4884(5) 0.2740(14) 0.039(4) Uani 1 1 d .
C25 C 0.6338(9) 0.5014(5) 0.3710(11) 0.031(4) Uani 1 1 d .
H25A H 0.6706 0.4782 0.4076 0.037 Uiso 1 1 calc R
C26 C 0.7239(9) 0.5683(5) 0.7002(13) 0.042(4) Uani 1 1 d .
H26A H 0.6831 0.5561 0.7255 0.050 Uiso 1 1 calc R
H26B H 0.7749 0.5651 0.7563 0.050 Uiso 1 1 calc R
C27 C 0.7083(9) 0.6204(5) 0.6729(14) 0.043(5) Uani 1 1 d .
H27A H 0.7579 0.6360 0.6765 0.051 Uiso 1 1 calc R
H27B H 0.6893 0.6358 0.7236 0.051 Uiso 1 1 calc R
C28 C 0.7096(11) 0.4704(6) 0.6278(14) 0.047(5) Uani 1 1 d .
H28A H 0.7130 0.4493 0.5718 0.056 Uiso 1 1 calc R
C29 C 0.6263(12) 0.4646(6) 0.6312(16) 0.064(6) Uani 1 1 d .
H29A H 0.6163 0.4311 0.6403 0.096 Uiso 1 1 calc R
H29B H 0.5881 0.4761 0.5669 0.096 Uiso 1 1 calc R
H29C H 0.6216 0.4830 0.6885 0.096 Uiso 1 1 calc R
C30 C 0.7717(11) 0.4541(6) 0.7251(14) 0.053(5) Uani 1 1 d .
H30A H 0.7616 0.4211 0.7390 0.080 Uiso 1 1 calc R
H30B H 0.7709 0.4742 0.7821 0.080 Uiso 1 1 calc R
H30C H 0.8231 0.4563 0.7175 0.080 Uiso 1 1 calc R
C31 C 0.8286(10) 0.5321(5) 0.5997(13) 0.038(4) Uani 1 1 d .
H31A H 0.8623 0.5241 0.6714 0.046 Uiso 1 1 calc R
C32 C 0.8530(10) 0.5809(6) 0.5713(15) 0.051(5) Uani 1 1 d .
H32A H 0.9084 0.5802 0.5789 0.077 Uiso 1 1 calc R
H32B H 0.8444 0.6051 0.6169 0.077 Uiso 1 1 calc R
H32C H 0.8215 0.5885 0.5003 0.077 Uiso 1 1 calc R
C33 C 0.8410(11) 0.4948(6) 0.5269(13) 0.050(5) Uani 1 1 d .
H33A H 0.8954 0.4956 0.5300 0.076 Uiso 1 1 calc R
H33B H 0.8064 0.5015 0.4569 0.076 Uiso 1 1 calc R
H33C H 0.8290 0.4633 0.5473 0.076 Uiso 1 1 calc R
C34 C 0.5426(10) 0.6374(6) 0.5630(14) 0.046(5) Uani 1 1 d .
H34A H 0.5027 0.6429 0.4936 0.055 Uiso 1 1 calc R
C35 C 0.5178(11) 0.5898(7) 0.6059(16) 0.064(6) Uani 1 1 d .
H35A H 0.4610 0.5893 0.5891 0.096 Uiso 1 1 calc R
H35B H 0.5436 0.5885 0.6804 0.096 Uiso 1 1 calc R
H35C H 0.5336 0.5624 0.5745 0.096 Uiso 1 1 calc R
C36 C 0.5374(12) 0.6796(8) 0.6285(18) 0.085(8) Uani 1 1 d .
H36A H 0.4829 0.6846 0.6225 0.127 Uiso 1 1 calc R
H36B H 0.5572 0.7080 0.6050 0.127 Uiso 1 1 calc R
H36C H 0.5689 0.6733 0.7002 0.127 Uiso 1 1 calc R
C37 C 0.6608(11) 0.6887(5) 0.5067(14) 0.050(5) Uani 1 1 d .
H37A H 0.6721 0.7100 0.5675 0.061 Uiso 1 1 calc R
C38 C 0.7341(11) 0.6864(6) 0.4770(15) 0.058(5) Uani 1 1 d .
H38A H 0.7451 0.7178 0.4554 0.086 Uiso 1 1 calc R
H38B H 0.7256 0.6639 0.4206 0.086 Uiso 1 1 calc R
H38C H 0.7786 0.6759 0.5361 0.086 Uiso 1 1 calc R
C39 C 0.5937(12) 0.7101(6) 0.4195(15) 0.067(6) Uani 1 1 d .
H39A H 0.6061 0.7430 0.4090 0.100 Uiso 1 1 calc R
H39B H 0.5459 0.7091 0.4365 0.100 Uiso 1 1 calc R
H39C H 0.5859 0.6919 0.3567 0.100 Uiso 1 1 calc R
C40 C 0.5982(9) 0.4411(6) 0.2430(12) 0.036(4) Uani 1 1 d .
N2 N 0.6060(9) 0.4029(5) 0.2140(11) 0.050(4) Uani 1 1 d .
Pt3 Pt 0.80885(4) 0.57445(2) 0.04119(5) 0.0441(2) Uani 1 1 d .
P5 P 0.7394(3) 0.61701(16) 0.1174(4) 0.0466(12) Uani 1 1 d .
P6 P 0.8010(3) 0.51348(15) 0.1456(4) 0.0413(11) Uani 1 1 d .
S3 S 0.8845(3) 0.52630(18) -0.0217(4) 0.0601(14) Uani 1 1 d .
C42 C 0.9283(12) 0.5544(8) -0.0929(14) 0.067(6) Uani 1 1 d .
H42A H 0.9660 0.5371 -0.1116 0.080 Uiso 1 1 calc R
C43 C 0.9144(11) 0.6010(8) -0.1273(14) 0.053(5) Uani 1 1 d .
H43A H 0.9417 0.6120 -0.1700 0.064 Uiso 1 1 calc R
C44 C 0.8633(13) 0.6340(7) -0.1046(15) 0.064(6) Uani 1 1 d .
C45 C 0.8152(11) 0.6319(6) -0.0472(13) 0.051(5) Uani 1 1 d .
H45A H 0.7830 0.6585 -0.0484 0.061 Uiso 1 1 calc R
C46 C 0.7110(9) 0.5799(5) 0.2074(13) 0.041(4) Uani 1 1 d .
H46A H 0.7126 0.5991 0.2676 0.050 Uiso 1 1 calc R
H46B H 0.6567 0.5687 0.1738 0.050 Uiso 1 1 calc R
C47 C 0.7655(11) 0.5372(6) 0.2431(14) 0.053(5) Uani 1 1 d .
H47A H 0.7373 0.5119 0.2652 0.064 Uiso 1 1 calc R
H47B H 0.8108 0.5467 0.3034 0.064 Uiso 1 1 calc R
C48 C 0.7925(11) 0.6667(5) 0.1978(13) 0.043(4) Uani 1 1 d .
H48A H 0.7561 0.6819 0.2283 0.051 Uiso 1 1 calc R
C49 C 0.8644(11) 0.6480(7) 0.2882(15) 0.062(6) Uani 1 1 d .
H49A H 0.8899 0.6746 0.3325 0.092 Uiso 1 1 calc R
H49B H 0.9015 0.6330 0.2609 0.092 Uiso 1 1 calc R
H49C H 0.8469 0.6248 0.3280 0.092 Uiso 1 1 calc R
C50 C 0.8189(13) 0.7041(7) 0.1425(18) 0.080(7) Uani 1 1 d .
H50A H 0.8432 0.7299 0.1899 0.121 Uiso 1 1 calc R
H50B H 0.7740 0.7164 0.0863 0.121 Uiso 1 1 calc R
H50C H 0.8571 0.6908 0.1148 0.121 Uiso 1 1 calc R
C51 C 0.6474(14) 0.6435(9) 0.0342(18) 0.081(7) Uani 1 1 d .
H51A H 0.6626 0.6672 -0.0090 0.097 Uiso 1 1 calc R
C52 C 0.5984(14) 0.6087(8) -0.0375(19) 0.092(8) Uani 1 1 d .
H52A H 0.5598 0.6252 -0.0948 0.139 Uiso 1 1 calc R
H52B H 0.5715 0.5890 -0.0022 0.139 Uiso 1 1 calc R
H52C H 0.6312 0.5886 -0.0635 0.139 Uiso 1 1 calc R
C53 C 0.6061(12) 0.6722(8) 0.0949(17) 0.077(7) Uani 1 1 d .
H53A H 0.5630 0.6903 0.0473 0.116 Uiso 1 1 calc R
H53B H 0.6435 0.6940 0.1417 0.116 Uiso 1 1 calc R
H53C H 0.5855 0.6505 0.1344 0.116 Uiso 1 1 calc R
C54 C 0.8928(11) 0.4847(6) 0.2167(15) 0.053(5) Uani 1 1 d .
H54A H 0.9111 0.4697 0.1638 0.064 Uiso 1 1 calc R
C55 C 0.9547(10) 0.5208(7) 0.2702(16) 0.067(6) Uani 1 1 d .
H55A H 1.0048 0.5048 0.3030 0.100 Uiso 1 1 calc R
H55B H 0.9395 0.5375 0.3222 0.100 Uiso 1 1 calc R
H55C H 0.9599 0.5437 0.2200 0.100 Uiso 1 1 calc R
C56 C 0.8869(13) 0.4456(8) 0.2839(16) 0.074(6) Uani 1 1 d .
H56A H 0.9387 0.4315 0.3171 0.111 Uiso 1 1 calc R
H56B H 0.8510 0.4214 0.2430 0.111 Uiso 1 1 calc R
H56C H 0.8672 0.4578 0.3362 0.111 Uiso 1 1 calc R
C57 C 0.7317(11) 0.4647(7) 0.0913(15) 0.057(5) Uani 1 1 d .
H57A H 0.7287 0.4444 0.1487 0.069 Uiso 1 1 calc R
C58 C 0.6496(11) 0.4834(7) 0.0313(14) 0.062(6) Uani 1 1 d .
H58A H 0.6139 0.4567 0.0055 0.093 Uiso 1 1 calc R
H58B H 0.6515 0.5027 -0.0264 0.093 Uiso 1 1 calc R
H58C H 0.6310 0.5029 0.0765 0.093 Uiso 1 1 calc R
C59 C 0.7597(13) 0.4355(7) 0.0233(15) 0.074(6) Uani 1 1 d .
H59A H 0.7287 0.4063 0.0057 0.110 Uiso 1 1 calc R
H59B H 0.8148 0.4275 0.0582 0.110 Uiso 1 1 calc R
H59C H 0.7540 0.4532 -0.0394 0.110 Uiso 1 1 calc R
C60 C 0.8588(14) 0.6821(9) -0.1481(18) 0.088(8) Uani 1 1 d .
N3 N 0.8609(17) 0.7179(8) -0.1821(19) 0.141(11) Uani 1 1 d .

loop_
_atom_site_aniso_label
_atom_site_aniso_U_11
_atom_site_aniso_U_22
_atom_site_aniso_U_33
_atom_site_aniso_U_23
_atom_site_aniso_U_13
_atom_site_aniso_U_12
Pt1 0.0420(4) 0.0224(3) 0.0412(4) 0.0006(3) 0.0218(3) 0.0045(3)
P1 0.041(3) 0.031(2) 0.045(3) 0.000(2) 0.020(2) 0.0028(19)
P2 0.048(3) 0.023(2) 0.037(3) -0.0028(18) 0.022(2) 0.0026(19)
S1 0.047(3) 0.027(2) 0.038(2) -0.0024(18) 0.021(2) -0.0005(18)
C2 0.075(14) 0.031(9) 0.053(12) 0.001(8) 0.038(11) -0.004(9)
C3 0.090(16) 0.021(9) 0.055(12) -0.002(8) 0.048(12) 0.005(9)
C4 0.036(10) 0.028(8) 0.049(11) 0.005(8) 0.037(9) 0.003(7)
C5 0.026(9) 0.029(8) 0.035(9) 0.006(7) 0.011(8) 0.003(7)
C6 0.059(12) 0.028(9) 0.033(10) -0.001(7) 0.020(9) -0.009(8)
C7 0.073(13) 0.020(8) 0.057(12) 0.003(8) 0.040(11) 0.015(8)
C8 0.056(12) 0.035(10) 0.049(11) 0.004(8) 0.027(10) 0.002(8)
C9 0.052(13) 0.044(11) 0.118(19) 0.023(12) 0.047(13) 0.003(9)
C10 0.053(13) 0.045(11) 0.081(15) -0.008(10) 0.027(12) -0.001(9)
C11 0.053(12) 0.036(10) 0.062(13) 0.001(9) 0.026(10) -0.001(9)
C12 0.050(12) 0.031(9) 0.071(13) 0.023(9) 0.023(11) 0.022(8)
C13 0.047(11) 0.039(10) 0.069(13) 0.016(9) 0.031(10) 0.012(8)
C14 0.050(11) 0.042(10) 0.045(11) 0.007(8) 0.019(9) 0.019(8)
C15 0.050(11) 0.032(9) 0.065(13) 0.012(8) 0.034(10) 0.012(8)
C16 0.026(8) 0.034(8) 0.013(8) -0.005(6) -0.006(7) 0.013(7)
C17 0.045(10) 0.025(8) 0.034(9) -0.008(7) 0.010(8) 0.006(7)
C18 0.019(8) 0.039(9) 0.043(10) -0.002(7) 0.017(8) 0.001(7)
C19 0.033(10) 0.048(10) 0.049(11) -0.012(9) 0.017(9) 0.003(8)
C20 0.079(15) 0.029(10) 0.079(15) 0.001(9) 0.050(13) 0.004(9)
N1 0.070(12) 0.058(11) 0.094(14) -0.022(10) 0.052(11) -0.004(9)
Pt2 0.0338(4) 0.0269(3) 0.0438(4) -0.0057(3) 0.0175(3) -0.0013(3)
P3 0.042(3) 0.024(2) 0.040(3) -0.0054(18) 0.016(2) -0.0013(19)
P4 0.043(3) 0.027(2) 0.052(3) -0.006(2) 0.014(2) 0.003(2)
S2 0.041(3) 0.034(2) 0.047(3) -0.006(2) 0.009(2) 0.0048(19)
C22 0.042(11) 0.047(11) 0.052(12) -0.011(9) 0.008(9) 0.005(9)
C23 0.036(10) 0.038(10) 0.053(12) -0.007(8) 0.005(9) 0.004(8)
C24 0.051(11) 0.022(8) 0.059(12) -0.009(8) 0.037(10) -0.007(8)
C25 0.031(9) 0.034(9) 0.030(9) -0.005(7) 0.012(8) 0.003(7)
C26 0.033(9) 0.028(9) 0.061(12) 0.002(8) 0.012(9) 0.008(7)
C27 0.029(9) 0.023(8) 0.084(14) -0.021(8) 0.030(10) -0.003(7)
C28 0.062(13) 0.028(9) 0.057(12) -0.010(8) 0.030(11) -0.006(8)
C29 0.085(16) 0.035(10) 0.096(17) -0.006(10) 0.060(14) -0.002(10)
C30 0.069(14) 0.043(11) 0.053(12) -0.007(9) 0.026(11) -0.012(10)
C31 0.049(11) 0.031(9) 0.040(10) 0.006(7) 0.022(9) 0.004(8)
C32 0.046(11) 0.039(10) 0.084(14) 0.014(9) 0.040(11) 0.003(8)
C33 0.050(12) 0.051(11) 0.038(11) -0.007(9) 0.000(9) 0.006(9)
C34 0.041(11) 0.040(10) 0.054(12) -0.008(9) 0.012(9) 0.011(8)
C35 0.049(12) 0.074(14) 0.086(15) -0.026(12) 0.045(12) 0.001(10)
C36 0.065(15) 0.090(17) 0.109(19) -0.055(15) 0.042(14) 0.011(12)
C37 0.069(13) 0.022(9) 0.058(12) -0.002(8) 0.018(11) -0.010(9)
C38 0.058(13) 0.039(11) 0.072(14) 0.007(10) 0.018(11) 0.007(9)
C39 0.082(16) 0.033(10) 0.070(15) 0.004(10) 0.007(12) 0.013(10)
C40 0.038(10) 0.032(9) 0.038(10) -0.011(8) 0.014(8) -0.003(8)
N2 0.060(10) 0.040(9) 0.050(10) -0.008(7) 0.019(8) -0.003(8)
Pt3 0.0562(5) 0.0389(4) 0.0389(4) 0.0039(3) 0.0188(4) -0.0061(3)
P5 0.050(3) 0.034(3) 0.053(3) 0.008(2) 0.014(3) -0.003(2)
P6 0.053(3) 0.034(2) 0.041(3) 0.000(2) 0.021(2) -0.001(2)
S3 0.075(4) 0.056(3) 0.053(3) -0.007(2) 0.027(3) -0.004(3)
C42 0.061(14) 0.089(17) 0.046(12) -0.035(12) 0.013(11) -0.026(12)
C43 0.045(12) 0.074(15) 0.038(11) -0.002(10) 0.012(10) -0.021(11)
C44 0.081(16) 0.052(13) 0.054(13) 0.006(10) 0.015(12) -0.029(12)
C45 0.065(13) 0.056(12) 0.039(11) 0.006(9) 0.028(10) -0.006(10)
C46 0.036(10) 0.031(9) 0.047(10) 0.005(8) 0.002(9) -0.009(7)
C47 0.053(12) 0.039(10) 0.070(14) 0.017(9) 0.025(11) 0.008(9)
C48 0.062(12) 0.020(8) 0.053(12) -0.010(8) 0.029(10) -0.008(8)
C49 0.059(14) 0.055(12) 0.074(15) 0.000(11) 0.027(12) -0.003(10)
C50 0.074(16) 0.046(13) 0.108(19) 0.021(12) 0.015(14) 0.000(11)
C51 0.080(17) 0.087(18) 0.079(18) 0.012(14) 0.030(15) 0.001(14)
C52 0.082(18) 0.073(17) 0.11(2) 0.011(15) 0.012(16) 0.004(14)
C53 0.055(14) 0.084(17) 0.075(16) 0.024(13) 0.000(12) 0.012(12)
C54 0.064(13) 0.031(10) 0.075(14) 0.007(9) 0.038(12) 0.001(9)
C55 0.035(11) 0.080(15) 0.071(15) 0.011(12) 0.000(11) -0.005(10)
C56 0.073(16) 0.086(16) 0.073(15) 0.014(13) 0.038(13) 0.014(13)
C57 0.060(13) 0.065(13) 0.049(12) -0.018(10) 0.022(11) -0.015(10)
C58 0.053(13) 0.065(13) 0.044(12) -0.014(10) -0.014(10) -0.016(10)
C59 0.097(18) 0.066(14) 0.063(14) -0.001(11) 0.036(13) -0.022(13)
C60 0.091(18) 0.098(19) 0.068(16) 0.018(14) 0.021(14) -0.048(15)
N3 0.21(3) 0.099(18) 0.13(2) 0.042(16) 0.07(2) -0.054(18)

loop_
_atom_type_symbol
_atom_type_description
_atom_type_scat_dispersion_real
_atom_type_scat_dispersion_imag
_atom_type_scat_source
C C 0.0033 0.0016 'International Tables Vol C Tables 4.2.6.8 and 6.1.1.4'
H H 0.0000 0.0000 'International Tables Vol C Tables 4.2.6.8 and 6.1.1.4'
N N 0.0061 0.0033 'International Tables Vol C Tables 4.2.6.8 and 6.1.1.4'
P P 0.1023 0.0942 'International Tables Vol C Tables 4.2.6.8 and 6.1.1.4'
S S 0.1246 0.1234 'International Tables Vol C Tables 4.2.6.8 and 6.1.1.4'
Pt Pt -1.7033 8.3905 'International Tables Vol C Tables 4.2.6.8 and 6.1.1.4'

loop_
_geom_angle_atom_site_label_1
_geom_angle_atom_site_label_2
_geom_angle_atom_site_label_3
_geom_angle
C5 Pt1 P1 90.7(5)
C5 Pt1 S1 93.4(5)
P1 Pt1 S1 173.50(15)
C5 Pt1 P2 174.8(4)
P1 Pt1 P2 86.28(16)
S1 Pt1 P2 90.00(15)
C6 P1 C8 105.0(7)
C6 P1 C11 104.1(8)
C8 P1 C11 104.2(8)
C6 P1 Pt1 109.5(6)
C8 P1 Pt1 117.3(6)
C11 P1 Pt1 115.5(6)
C17 P2 C7 104.7(7)
C17 P2 C14 105.7(7)
C7 P2 C14 105.4(7)
C17 P2 Pt1 117.3(5)
C7 P2 Pt1 107.7(5)
C14 P2 Pt1 115.0(6)
C2 S1 Pt1 111.7(7)
C3 C2 S1 128.6(16)
C3 C2 H2A 115.7
S1 C2 H2A 115.7
C2 C3 C4 125.9(15)
C2 C3 H3A 117.0
C4 C3 H3A 117.0
C5 C4 C3 128.8(14)
C5 C4 C20 120.3(16)
C3 C4 C20 110.8(15)
C4 C5 Pt1 131.5(12)
C4 C5 H5A 114.3
Pt1 C5 H5A 114.3
C7 C6 P1 112.8(11)
C7 C6 H6A 109.0
P1 C6 H6A 109.0
C7 C6 H6B 109.0
P1 C6 H6B 109.0
H6A C6 H6B 107.8
C6 C7 P2 112.9(11)
C6 C7 H7A 109.0
P2 C7 H7A 109.0
C6 C7 H7B 109.0
P2 C7 H7B 109.0
H7A C7 H7B 107.8
C9 C8 C10 110.1(15)
C9 C8 P1 111.9(13)
C10 C8 P1 113.9(12)
C9 C8 H8A 106.9
C10 C8 H8A 106.9
P1 C8 H8A 106.9
C8 C9 H9A 109.5
C8 C9 H9B 109.5
H9A C9 H9B 109.5
C8 C9 H9C 109.5
H9A C9 H9C 109.5
H9B C9 H9C 109.5
C8 C10 H10A 109.5
C8 C10 H10B 109.5
H10A C10 H10B 109.5
C8 C10 H10C 109.5
H10A C10 H10C 109.5
H10B C10 H10C 109.5
C13 C11 C12 108.3(14)
C13 C11 P1 111.6(12)
C12 C11 P1 110.5(12)
C13 C11 H11A 108.8
C12 C11 H11A 108.8
P1 C11 H11A 108.8
C11 C12 H12A 109.5
C11 C12 H12B 109.5
H12A C12 H12B 109.5
C11 C12 H12C 109.5
H12A C12 H12C 109.5
H12B C12 H12C 109.5
C11 C13 H13A 109.5
C11 C13 H13B 109.5
H13A C13 H13B 109.5
C11 C13 H13C 109.5
H13A C13 H13C 109.5
H13B C13 H13C 109.5
C16 C14 C15 109.1(14)
C16 C14 P2 114.1(12)
C15 C14 P2 111.6(11)
C16 C14 H14A 107.3
C15 C14 H14A 107.3
P2 C14 H14A 107.3
C14 C15 H15A 109.5
C14 C15 H15B 109.5
H15A C15 H15B 109.5
C14 C15 H15C 109.5
H15A C15 H15C 109.5
H15B C15 H15C 109.5
C14 C16 H16A 109.5
C14 C16 H16B 109.5
H16A C16 H16B 109.5
C14 C16 H16C 109.5
H16A C16 H16C 109.5
H16B C16 H16C 109.5
C18 C17 C19 112.6(13)
C18 C17 P2 111.7(11)
C19 C17 P2 114.5(10)
C18 C17 H17A 105.7
C19 C17 H17A 105.7
P2 C17 H17A 105.7
C17 C18 H18A 109.5
C17 C18 H18B 109.5
H18A C18 H18B 109.5
C17 C18 H18C 109.5
H18A C18 H18C 109.5
H18B C18 H18C 109.5
C17 C19 H19A 109.5
C17 C19 H19B 109.5
H19A C19 H19B 109.5
C17 C19 H19C 109.5
H19A C19 H19C 109.5
H19B C19 H19C 109.5
N1 C20 C4 173(2)
C25 Pt2 P3 91.3(5)
C25 Pt2 S2 93.6(5)
P3 Pt2 S2 174.54(15)
C25 Pt2 P4 175.6(4)
P3 Pt2 P4 86.18(16)
S2 Pt2 P4 88.74(16)
C26 P3 C31 104.5(8)
C26 P3 C28 104.4(8)
C31 P3 C28 103.2(7)
C26 P3 Pt2 108.3(5)
C31 P3 Pt2 117.5(5)
C28 P3 Pt2 117.5(6)
C34 P4 C27 105.5(8)
C34 P4 C37 104.3(8)
C27 P4 C37 103.0(8)
C34 P4 Pt2 112.4(6)
C27 P4 Pt2 108.6(5)
C37 P4 Pt2 121.6(6)
C22 S2 Pt2 112.6(6)
C23 C22 S2 127.3(15)
C23 C22 H22A 116.3
S2 C22 H22A 116.3
C22 C23 C24 127.8(17)
C22 C23 H23A 116.1
C24 C23 H23A 116.1
C25 C24 C23 128.9(14)
C25 C24 C40 116.0(15)
C23 C24 C40 115.1(15)
C24 C25 Pt2 129.6(12)
C24 C25 H25A 115.2
Pt2 C25 H25A 115.2
C27 C26 P3 112.7(12)
C27 C26 H26A 109.1
P3 C26 H26A 109.1
C27 C26 H26B 109.1
P3 C26 H26B 109.1
H26A C26 H26B 107.8
C26 C27 P4 112.2(11)
C26 C27 H27A 109.2
P4 C27 H27A 109.2
C26 C27 H27B 109.2
P4 C27 H27B 109.2
H27A C27 H27B 107.9
C30 C28 C29 112.4(15)
C30 C28 P3 113.2(12)
C29 C28 P3 110.5(12)
C30 C28 H28A 106.8
C29 C28 H28A 106.8
P3 C28 H28A 106.8
C28 C29 H29A 109.5
C28 C29 H29B 109.5
H29A C29 H29B 109.5
C28 C29 H29C 109.5
H29A C29 H29C 109.5
H29B C29 H29C 109.5
C28 C30 H30A 109.5
C28 C30 H30B 109.5
H30A C30 H30B 109.5
C28 C30 H30C 109.5
H30A C30 H30C 109.5
H30B C30 H30C 109.5
C33 C31 C32 109.0(13)
C33 C31 P3 109.8(12)
C32 C31 P3 111.1(11)
C33 C31 H31A 109.0
C32 C31 H31A 109.0
P3 C31 H31A 109.0
C31 C32 H32A 109.5
C31 C32 H32B 109.5
H32A C32 H32B 109.5
C31 C32 H32C 109.5
H32A C32 H32C 109.5
H32B C32 H32C 109.5
C31 C33 H33A 109.5
C31 C33 H33B 109.5
H33A C33 H33B 109.5
C31 C33 H33C 109.5
H33A C33 H33C 109.5
H33B C33 H33C 109.5
C36 C34 C35 110.5(16)
C36 C34 P4 116.5(13)
C35 C34 P4 109.8(11)
C36 C34 H34A 106.5
C35 C34 H34A 106.5
P4 C34 H34A 106.5
C34 C35 H35A 109.5
C34 C35 H35B 109.5
H35A C35 H35B 109.5
C34 C35 H35C 109.5
H35A C35 H35C 109.5
H35B C35 H35C 109.5
C34 C36 H36A 109.5
C34 C36 H36B 109.5
H36A C36 H36B 109.5
C34 C36 H36C 109.5
H36A C36 H36C 109.5
H36B C36 H36C 109.5
C39 C37 C38 109.8(16)
C39 C37 P4 112.0(13)
C38 C37 P4 110.8(12)
C39 C37 H37A 108.0
C38 C37 H37A 108.0
P4 C37 H37A 108.0
C37 C38 H38A 109.5
C37 C38 H38B 109.5
H38A C38 H38B 109.5
C37 C38 H38C 109.5
H38A C38 H38C 109.5
H38B C38 H38C 109.5
C37 C39 H39A 109.5
C37 C39 H39B 109.5
H39A C39 H39B 109.5
C37 C39 H39C 109.5
H39A C39 H39C 109.5
H39B C39 H39C 109.5
N2 C40 C24 177.5(18)
C45 Pt3 P5 91.0(5)
C45 Pt3 P6 177.0(5)
P5 Pt3 P6 86.20(16)
C45 Pt3 S3 94.1(5)
P5 Pt3 S3 174.14(18)
P6 Pt3 S3 88.54(17)
C51 P5 C46 104.5(9)
C51 P5 C48 104.2(10)
C46 P5 C48 103.4(8)
C51 P5 Pt3 117.3(8)
C46 P5 Pt3 110.6(6)
C48 P5 Pt3 115.3(6)
C54 P6 C47 104.9(9)
C54 P6 C57 105.1(9)
C47 P6 C57 102.1(8)
C54 P6 Pt3 115.8(6)
C47 P6 Pt3 108.2(5)
C57 P6 Pt3 119.1(7)
C42 S3 Pt3 114.5(8)
C43 C42 S3 125.7(17)
C43 C42 H42A 117.2
S3 C42 H42A 117.2
C42 C43 C44 126.5(18)
C42 C43 H43A 116.7
C44 C43 H43A 116.7
C45 C44 C43 134.1(18)
C45 C44 C60 109(2)
C43 C44 C60 117(2)
C44 C45 Pt3 123.9(15)
C44 C45 H45A 118.0
Pt3 C45 H45A 118.0
C47 C46 P5 111.5(12)
C47 C46 H46A 109.3
P5 C46 H46A 109.3
C47 C46 H46B 109.3
P5 C46 H46B 109.3
H46A C46 H46B 108.0
C46 C47 P6 113.9(12)
C46 C47 H47A 108.8
P6 C47 H47A 108.8
C46 C47 H47B 108.8
P6 C47 H47B 108.8
H47A C47 H47B 107.7
C50 C48 C49 108.9(15)
C50 C48 P5 115.1(14)
C49 C48 P5 110.5(11)
C50 C48 H48A 107.3
C49 C48 H48A 107.3
P5 C48 H48A 107.3
C48 C49 H49A 109.5
C48 C49 H49B 109.5
H49A C49 H49B 109.5
C48 C49 H49C 109.5
H49A C49 H49C 109.5
H49B C49 H49C 109.5
C48 C50 H50A 109.5
C48 C50 H50B 109.5
H50A C50 H50B 109.5
C48 C50 H50C 109.5
H50A C50 H50C 109.5
H50B C50 H50C 109.5
C52 C51 C53 115(2)
C52 C51 P5 111.4(17)
C53 C51 P5 112.4(16)
C52 C51 H51A 105.6
C53 C51 H51A 105.6
P5 C51 H51A 105.6
C51 C52 H52A 109.5
C51 C52 H52B 109.5
H52A C52 H52B 109.5
C51 C52 H52C 109.5
H52A C52 H52C 109.5
H52B C52 H52C 109.5
C51 C53 H53A 109.5
C51 C53 H53B 109.5
H53A C53 H53B 109.5
C51 C53 H53C 109.5
H53A C53 H53C 109.5
H53B C53 H53C 109.5
C56 C54 C55 113.5(18)
C56 C54 P6 115.2(14)
C55 C54 P6 110.9(12)
C56 C54 H54A 105.5
C55 C54 H54A 105.5
P6 C54 H54A 105.5
C54 C55 H55A 109.5
C54 C55 H55B 109.5
H55A C55 H55B 109.5
C54 C55 H55C 109.5
H55A C55 H55C 109.5
H55B C55 H55C 109.5
C54 C56 H56A 109.5
C54 C56 H56B 109.5
H56A C56 H56B 109.5
C54 C56 H56C 109.5
H56A C56 H56C 109.5
H56B C56 H56C 109.5
C59 C57 C58 109.4(17)
C59 C57 P6 109.9(14)
C58 C57 P6 111.5(13)
C59 C57 H57A 108.7
C58 C57 H57A 108.7
P6 C57 H57A 108.7
C57 C58 H58A 109.5
C57 C58 H58B 109.5
H58A C58 H58B 109.5
C57 C58 H58C 109.5
H58A C58 H58C 109.5
H58B C58 H58C 109.5
C57 C59 H59A 109.5
C57 C59 H59B 109.5
H59A C59 H59B 109.5
C57 C59 H59C 109.5
H59A C59 H59C 109.5
H59B C59 H59C 109.5
N3 C60 C44 174(3)

loop_
_geom_bond_atom_site_label_1
_geom_bond_atom_site_label_2
_geom_bond_distance
Pt1 C5 2.021(14)
Pt1 P1 2.259(5)
Pt1 S1 2.294(4)
Pt1 P2 2.299(4)
P1 C6 1.829(15)
P1 C8 1.834(17)
P1 C11 1.853(18)
P2 C17 1.833(16)
P2 C7 1.834(18)
P2 C14 1.854(16)
S1 C2 1.715(17)
C2 C3 1.36(2)
C2 H2A 0.9500
C3 C4 1.47(2)
C3 H3A 0.9500
C4 C5 1.30(2)
C4 C20 1.47(2)
C5 H5A 0.9500
C6 C7 1.50(2)
C6 H6A 0.9900
C6 H6B 0.9900
C7 H7A 0.9900
C7 H7B 0.9900
C8 C9 1.49(2)
C8 C10 1.56(2)
C8 H8A 1.0000
C9 H9A 0.9800
C9 H9B 0.9800
C9 H9C 0.9800
C10 H10A 0.9800
C10 H10B 0.9800
C10 H10C 0.9800
C11 C13 1.52(2)
C11 C12 1.52(2)
C11 H11A 1.0000
C12 H12A 0.9800
C12 H12B 0.9800
C12 H12C 0.9800
C13 H13A 0.9800
C13 H13B 0.9800
C13 H13C 0.9800
C14 C16 1.47(2)
C14 C15 1.52(2)
C14 H14A 1.0000
C15 H15A 0.9800
C15 H15B 0.9800
C15 H15C 0.9800
C16 H16A 0.9800
C16 H16B 0.9800
C16 H16C 0.9800
C17 C18 1.51(2)
C17 C19 1.534(19)
C17 H17A 1.0000
C18 H18A 0.9800
C18 H18B 0.9800
C18 H18C 0.9800
C19 H19A 0.9800
C19 H19B 0.9800
C19 H19C 0.9800
C20 N1 1.16(2)
Pt2 C25 2.011(14)
Pt2 P3 2.265(5)
Pt2 S2 2.292(4)
Pt2 P4 2.314(4)
P3 C26 1.835(17)
P3 C31 1.852(16)
P3 C28 1.866(16)
P4 C34 1.826(17)
P4 C27 1.839(18)
P4 C37 1.871(16)
S2 C22 1.713(17)
C22 C23 1.36(2)
C22 H22A 0.9500
C23 C24 1.41(2)
C23 H23A 0.9500
C24 C25 1.37(2)
C24 C40 1.44(2)
C25 H25A 0.9500
C26 C27 1.52(2)
C26 H26A 0.9900
C26 H26B 0.9900
C27 H27A 0.9900
C27 H27B 0.9900
C28 C30 1.51(2)
C28 C29 1.55(2)
C28 H28A 1.0000
C29 H29A 0.9800
C29 H29B 0.9800
C29 H29C 0.9800
C30 H30A 0.9800
C30 H30B 0.9800
C30 H30C 0.9800
C31 C33 1.53(2)
C31 C32 1.54(2)
C31 H31A 1.0000
C32 H32A 0.9800
C32 H32B 0.9800
C32 H32C 0.9800
C33 H33A 0.9800
C33 H33B 0.9800
C33 H33C 0.9800
C34 C36 1.52(2)
C34 C35 1.60(2)
C34 H34A 1.0000
C35 H35A 0.9800
C35 H35B 0.9800
C35 H35C 0.9800
C36 H36A 0.9800
C36 H36B 0.9800
C36 H36C 0.9800
C37 C39 1.52(2)
C37 C38 1.53(2)
C37 H37A 1.0000
C38 H38A 0.9800
C38 H38B 0.9800
C38 H38C 0.9800
C39 H39A 0.9800
C39 H39B 0.9800
C39 H39C 0.9800
C40 N2 1.177(18)
Pt3 C45 2.063(17)
Pt3 P5 2.260(5)
Pt3 P6 2.289(4)
Pt3 S3 2.315(5)
P5 C51 1.84(2)
P5 C46 1.840(16)
P5 C48 1.846(16)
P6 C54 1.817(19)
P6 C47 1.824(18)
P6 C57 1.846(18)
S3 C42 1.67(2)
C42 C43 1.39(3)
C42 H42A 0.9500
C43 C44 1.43(3)
C43 H43A 0.9500
C44 C45 1.38(3)
C44 C60 1.48(3)
C45 H45A 0.9500
C46 C47 1.53(2)
C46 H46A 0.9900
C46 H46B 0.9900
C47 H47A 0.9900
C47 H47B 0.9900
C48 C50 1.48(2)
C48 C49 1.56(2)
C48 H48A 1.0000
C49 H49A 0.9800
C49 H49B 0.9800
C49 H49C 0.9800
C50 H50A 0.9800
C50 H50B 0.9800
C50 H50C 0.9800
C51 C52 1.47(3)
C51 C53 1.54(3)
C51 H51A 1.0000
C52 H52A 0.9800
C52 H52B 0.9800
C52 H52C 0.9800
C53 H53A 0.9800
C53 H53B 0.9800
C53 H53C 0.9800
C54 C56 1.47(2)
C54 C55 1.51(2)
C54 H54A 1.0000
C55 H55A 0.9800
C55 H55B 0.9800
C55 H55C 0.9800
C56 H56A 0.9800
C56 H56B 0.9800
C56 H56C 0.9800
C57 C59 1.47(2)
C57 C58 1.54(3)
C57 H57A 1.0000
C58 H58A 0.9800
C58 H58B 0.9800
C58 H58C 0.9800
C59 H59A 0.9800
C59 H59B 0.9800
C59 H59C 0.9800
C60 N3 1.13(3)

loop_
_geom_torsion_atom_site_label_1
_geom_torsion_atom_site_label_2
_geom_torsion_atom_site_label_3
_geom_torsion_atom_site_label_4
_geom_torsion
C5 Pt1 P1 C6 169.4(7)
S1 Pt1 P1 C6 -61.5(14)
P2 Pt1 P1 C6 -6.3(5)
C5 Pt1 P1 C8 50.0(7)
S1 Pt1 P1 C8 179(100)
P2 Pt1 P1 C8 -125.8(6)
C5 Pt1 P1 C11 -73.6(7)
S1 Pt1 P1 C11 55.5(15)
P2 Pt1 P1 C11 110.7(6)
C5 Pt1 P2 C17 177(5)
P1 Pt1 P2 C17 -128.4(6)
S1 Pt1 P2 C17 46.2(6)
C5 Pt1 P2 C7 -65(5)
P1 Pt1 P2 C7 -10.8(5)
S1 Pt1 P2 C7 163.8(5)
C5 Pt1 P2 C14 52(5)
P1 Pt1 P2 C14 106.3(7)
S1 Pt1 P2 C14 -79.0(7)
C5 Pt1 S1 C2 1.2(7)
P1 Pt1 S1 C2 -127.8(13)
P2 Pt1 S1 C2 177.2(6)
Pt1 S1 C2 C3 -0.6(17)
S1 C2 C3 C4 0(3)
C2 C3 C4 C5 -2(3)
C2 C3 C4 C20 -177.3(16)
C3 C4 C5 Pt1 3(2)
C20 C4 C5 Pt1 178.4(11)
P1 Pt1 C5 C4 172.4(14)
S1 Pt1 C5 C4 -2.5(15)
P2 Pt1 C5 C4 -133(4)
C8 P1 C6 C7 153.7(11)
C11 P1 C6 C7 -97.1(12)
Pt1 P1 C6 C7 26.9(12)
P1 C6 C7 P2 -37.1(14)
C17 P2 C7 C6 156.0(11)
C14 P2 C7 C6 -92.7(12)
Pt1 P2 C7 C6 30.5(12)
C6 P1 C8 C9 -78.4(15)
C11 P1 C8 C9 172.5(13)
Pt1 P1 C8 C9 43.4(15)
C6 P1 C8 C10 47.3(14)
C11 P1 C8 C10 -61.8(14)
Pt1 P1 C8 C10 169.0(10)
C6 P1 C11 C13 178.9(12)
C8 P1 C11 C13 -71.3(14)
Pt1 P1 C11 C13 58.9(13)
C6 P1 C11 C12 58.3(14)
C8 P1 C11 C12 168.1(12)
Pt1 P1 C11 C12 -61.7(13)
C17 P2 C14 C16 -58.4(13)
C7 P2 C14 C16 -168.9(12)
Pt1 P2 C14 C16 72.7(13)
C17 P2 C14 C15 177.5(12)
C7 P2 C14 C15 66.9(13)
Pt1 P2 C14 C15 -51.5(13)
C7 P2 C17 C18 -63.2(12)
C14 P2 C17 C18 -174.3(11)
Pt1 P2 C17 C18 56.1(12)
C7 P2 C17 C19 66.3(13)
C14 P2 C17 C19 -44.8(14)
Pt1 P2 C17 C19 -174.5(10)
C5 C4 C20 N1 9(16)
C3 C4 C20 N1 -175(15)
C25 Pt2 P3 C26 -161.4(7)
S2 Pt2 P3 C26 -6.6(18)
P4 Pt2 P3 C26 14.9(6)
C25 Pt2 P3 C31 80.6(7)
S2 Pt2 P3 C31 -124.6(17)
P4 Pt2 P3 C31 -103.1(6)
C25 Pt2 P3 C28 -43.6(7)
S2 Pt2 P3 C28 111.2(17)
P4 Pt2 P3 C28 132.8(6)
C25 Pt2 P4 C34 -58(6)
P3 Pt2 P4 C34 -113.5(7)
S2 Pt2 P4 C34 64.5(7)
C25 Pt2 P4 C27 59(6)
P3 Pt2 P4 C27 2.9(6)
S2 Pt2 P4 C27 -179.1(6)
C25 Pt2 P4 C37 178(54)
P3 Pt2 P4 C37 121.9(7)
S2 Pt2 P4 C37 -60.1(7)
C25 Pt2 S2 C22 2.3(8)
P3 Pt2 S2 C22 -152.5(16)
P4 Pt2 S2 C22 -174.0(7)
Pt2 S2 C22 C23 -0.7(19)
S2 C22 C23 C24 -2(3)
C22 C23 C24 C25 1(3)
C22 C23 C24 C40 -179.4(17)
C23 C24 C25 Pt2 2(3)
C40 C24 C25 Pt2 -177.5(11)
P3 Pt2 C25 C24 174.6(14)
S2 Pt2 C25 C24 -3.1(14)
P4 Pt2 C25 C24 119(6)
C31 P3 C26 C27 91.2(12)
C28 P3 C26 C27 -160.8(12)
Pt2 P3 C26 C27 -34.8(12)
P3 C26 C27 P4 38.3(14)
C34 P4 C27 C26 96.1(12)
C37 P4 C27 C26 -154.8(12)
Pt2 P4 C27 C26 -24.6(12)
C26 P3 C28 C30 -59.5(14)
C31 P3 C28 C30 49.5(14)
Pt2 P3 C28 C30 -179.5(10)
C26 P3 C28 C29 67.6(14)
C31 P3 C28 C29 176.6(13)
Pt2 P3 C28 C29 -52.3(14)
C26 P3 C31 C33 168.1(11)
C28 P3 C31 C33 59.2(13)
Pt2 P3 C31 C33 -71.9(12)
C26 P3 C31 C32 -71.3(13)
C28 P3 C31 C32 179.8(12)
Pt2 P3 C31 C32 48.7(13)
C27 P4 C34 C36 60.0(17)
C37 P4 C34 C36 -48.1(17)
Pt2 P4 C34 C36 178.3(14)
C27 P4 C34 C35 -66.4(13)
C37 P4 C34 C35 -174.6(13)
Pt2 P4 C34 C35 51.8(14)
C34 P4 C37 C39 -51.2(15)
C27 P4 C37 C39 -161.2(13)
Pt2 P4 C37 C39 77.1(14)
C34 P4 C37 C38 -174.1(13)
C27 P4 C37 C38 75.8(14)
Pt2 P4 C37 C38 -45.9(15)
C25 C24 C40 N2 -157(38)
C23 C24 C40 N2 24(39)
C45 Pt3 P5 C51 57.5(10)
P6 Pt3 P5 C51 -123.8(9)
S3 Pt3 P5 C51 -150.1(19)
C45 Pt3 P5 C46 177.3(8)
P6 Pt3 P5 C46 -4.0(6)
S3 Pt3 P5 C46 -30(2)
C45 Pt3 P5 C48 -65.9(8)
P6 Pt3 P5 C48 112.8(6)
S3 Pt3 P5 C48 86.5(19)
C45 Pt3 P6 C54 -104(10)
P5 Pt3 P6 C54 -129.5(7)
S3 Pt3 P6 C54 47.9(7)
C45 Pt3 P6 C47 13(11)
P5 Pt3 P6 C47 -12.2(7)
S3 Pt3 P6 C47 165.2(7)
C45 Pt3 P6 C57 129(10)
P5 Pt3 P6 C57 103.6(7)
S3 Pt3 P6 C57 -79.0(7)
C45 Pt3 S3 C42 10.2(9)
P5 Pt3 S3 C42 -142.2(18)
P6 Pt3 S3 C42 -168.4(8)
Pt3 S3 C42 C43 -9.2(19)
S3 C42 C43 C44 3(3)
C42 C43 C44 C45 0(4)
C42 C43 C44 C60 178.9(18)
C43 C44 C45 Pt3 5(3)
C60 C44 C45 Pt3 -173.8(14)
P5 Pt3 C45 C44 168.4(16)
P6 Pt3 C45 C44 143(10)
S3 Pt3 C45 C44 -8.9(17)
C51 P5 C46 C47 150.3(14)
C48 P5 C46 C47 -100.9(13)
Pt3 P5 C46 C47 23.1(13)
P5 C46 C47 P6 -34.3(16)
C54 P6 C47 C46 154.5(12)
C57 P6 C47 C46 -96.1(14)
Pt3 P6 C47 C46 30.4(14)
C51 P5 C48 C50 -67.8(16)
C46 P5 C48 C50 -176.9(14)
Pt3 P5 C48 C50 62.2(15)
C51 P5 C48 C49 168.3(13)
C46 P5 C48 C49 59.2(13)
Pt3 P5 C48 C49 -61.7(13)
C46 P5 C51 C52 -73.3(19)
C48 P5 C51 C52 178.5(17)
Pt3 P5 C51 C52 50(2)
C46 P5 C51 C53 57.8(18)
C48 P5 C51 C53 -50.4(18)
Pt3 P5 C51 C53 -179.2(13)
C47 P6 C54 C56 60.6(17)
C57 P6 C54 C56 -46.6(17)
Pt3 P6 C54 C56 179.8(13)
C47 P6 C54 C55 -70.0(15)
C57 P6 C54 C55 -177.2(14)
Pt3 P6 C54 C55 49.2(15)
C54 P6 C57 C59 -60.5(17)
C47 P6 C57 C59 -169.8(15)
Pt3 P6 C57 C59 71.2(16)
C54 P6 C57 C58 178.0(13)
C47 P6 C57 C58 68.8(15)
Pt3 P6 C57 C58 -50.3(15)
C45 C44 C60 N3 159(28)
C43 C44 C60 N3 -20(30)
